data_7714302
loop_
_publ_author_name
'Aman, Michal'
'Dost\'al, Libor'
'R\%u\<zi\<cka, Ale\<s'
'Ruzickova, Zdenka'
'Jambor, Roman'

_publ_section_title
;
 B-substituted group 1 phosphides: Synthesis and reactivity
;
_journal_name_full 'Dalton Transactions'
_journal_paper_doi 10.1039/D3DT02568C
_journal_year 2023
_chemical_formula_moiety 'C80 H106 B2 Na2 O8 P2, 2(C4 H8 O)'
_chemical_formula_sum 'C88 H122 B2 Na2 O10 P2'
_chemical_formula_weight 1469.39
_space_group_crystal_system triclinic
_space_group_IT_number 2
_space_group_name_Hall '-P 1'
_space_group_name_H-M_alt 'P -1'
_atom_sites_solution_hydrogens geom
_audit_creation_method 'APEX3 v2016.5-0'
_audit_update_record
;
2023-06-06 deposited with the CCDC.	2023-10-18 downloaded from the CCDC.
;
_cell_angle_alpha 79.661(5)
_cell_angle_beta 79.404(6)
_cell_angle_gamma 88.828(5)
_cell_formula_units_Z 1
_cell_length_a 11.2912(16)
_cell_length_b 12.339(2)
_cell_length_c 15.225(3)
_cell_measurement_reflns_used 65731
_cell_measurement_temperature 150(2)
_cell_measurement_theta_max 27.5
_cell_measurement_theta_min 1
_cell_volume 2051.0(6)
_computing_structure_refinement 'SHELXL-2019/1 (Sheldrick, 2019)'
_diffrn_ambient_temperature 150(2)
_diffrn_detector_area_resol_mean 10.4167
_diffrn_measured_fraction_theta_full 0.998
_diffrn_measured_fraction_theta_max 0.994
_diffrn_measurement_device_type 'Bruker D8 - Venture'
_diffrn_measurement_method '\f and \w scans to fill the Ewald sphere'
_diffrn_radiation_type MoK\a
_diffrn_radiation_wavelength 0.71073
_diffrn_reflns_av_R_equivalents 0.0601
_diffrn_reflns_av_unetI/netI 0.0341
_diffrn_reflns_Laue_measured_fraction_full 0.998
_diffrn_reflns_Laue_measured_fraction_max 0.994
_diffrn_reflns_limit_h_max 14
_diffrn_reflns_limit_h_min -14
_diffrn_reflns_limit_k_max 16
_diffrn_reflns_limit_k_min -16
_diffrn_reflns_limit_l_max 19
_diffrn_reflns_limit_l_min -19
_diffrn_reflns_number 65674
_diffrn_reflns_point_group_measured_fraction_full 0.998
_diffrn_reflns_point_group_measured_fraction_max 0.994
_diffrn_reflns_theta_full 25.242
_diffrn_reflns_theta_max 27.598
_diffrn_reflns_theta_min 2.358
_diffrn_source 'sealed X-ray tube'
_exptl_absorpt_coefficient_mu 0.121
_exptl_absorpt_correction_T_max 0.7456
_exptl_absorpt_correction_T_min 0.4803
_exptl_absorpt_correction_type multi-scan
_exptl_absorpt_process_details
;
SADABS-2016/2 - Bruker AXS area detector
scaling and absorption correction
Reference: Krause, L., Herbst-Irmer, R., Sheldrick G.M. & Stalke D.,
 J. Appl. Cryst. 48 (2015) 3-10.
;
_exptl_crystal_colour colourless
_exptl_crystal_density_diffrn 1.190
_exptl_crystal_description block
_exptl_crystal_F_000 792
_exptl_crystal_size_max 0.594
_exptl_crystal_size_mid 0.540
_exptl_crystal_size_min 0.370
_refine_diff_density_max 0.545
_refine_diff_density_min -0.563
_refine_diff_density_rms 0.061
_refine_ls_extinction_method none
_refine_ls_goodness_of_fit_ref 1.041
_refine_ls_hydrogen_treatment constr
_refine_ls_matrix_type full
_refine_ls_number_parameters 535
_refine_ls_number_reflns 9469
_refine_ls_number_restraints 563
_refine_ls_restrained_S_all 1.037
_refine_ls_R_factor_all 0.0814
_refine_ls_R_factor_gt 0.0589
_refine_ls_shift/su_max 0.000
_refine_ls_shift/su_mean 0.000
_refine_ls_structure_factor_coef Fsqd
_refine_ls_weighting_details 'w=1/[\s^2^(Fo^2^)+(0.0765P)^2^+1.9285P] where P=(Fo^2^+2Fc^2^)/3'
_refine_ls_weighting_scheme calc
_refine_ls_wR_factor_gt 0.1460
_refine_ls_wR_factor_ref 0.1672
_reflns_Friedel_coverage 0.000
_reflns_number_gt 7330
_reflns_number_total 9469
_reflns_threshold_expression 'I > 2\s(I)'
_cod_data_source_file d3dt02568c7.cif
_cod_data_source_block 10
_cod_original_cell_volume 2051.1(6)
_cod_database_code 7714302
_shelx_shelxl_version_number 2019/1
_shelx_space_group_comment
;
The symmetry employed for this shelxl refinement is uniquely defined
by the following loop, which should always be used as a source of
symmetry information in preference to the above space-group names.
They are only intended as comments.
;
_exptl_absorpt_special_details
;
The ratio of minimum to maximum
apparent transmission was 0.644
;

loop_
_space_group_symop_operation_xyz
'x, y, z'
'-x, -y, -z'

loop_
_atom_site_label
_atom_site_type_symbol
_atom_site_fract_x
_atom_site_fract_y
_atom_site_fract_z
_atom_site_U_iso_or_equiv
_atom_site_adp_type
_atom_site_occupancy
_atom_site_site_symmetry_order
_atom_site_calc_flag
_atom_site_refinement_flags_posn
_atom_site_refinement_flags_adp
_atom_site_refinement_flags_occupancy
_atom_site_disorder_assembly
_atom_site_disorder_group
P1 P 0.18847(4) 0.32969(4) 0.72935(3) 0.01939(12) Uani 1 1 d . . . . .
Na1 Na 0.49662(8) 0.62590(7) 0.51169(6) 0.0314(2) Uani 1 1 d . . . . .
O1 O 0.39048(12) 0.47348(11) 0.59190(9) 0.0249(3) Uani 1 1 d . . . . .
C1 C 0.19024(17) 0.25579(16) 0.63628(13) 0.0221(4) Uani 1 1 d . . . . .
B1 B 0.11146(19) 0.20468(17) 0.82910(14) 0.0210(4) Uani 1 1 d . . . . .
O2 O 0.59265(14) 0.54029(14) 0.63552(11) 0.0386(4) Uani 1 1 d . . . . .
C2 C 0.12641(17) 0.15416(15) 0.66775(13) 0.0227(4) Uani 1 1 d . . . . .
C3 C 0.07449(17) 0.12695(16) 0.76234(14) 0.0237(4) Uani 1 1 d . . . . .
O3 O 0.36511(15) 0.70614(15) 0.41691(14) 0.0495(5) Uani 1 1 d . . . . .
C4 C 0.00569(19) 0.03171(17) 0.78931(16) 0.0304(4) Uani 1 1 d . . . . .
H4 H -0.033340 0.012493 0.850914 0.037 Uiso 1 1 calc R U . . .
O4 O 0.4582(3) 0.76410(18) 0.59719(17) 0.0801(8) Uani 1 1 d . . . . .
C5 C -0.0083(2) -0.03836(18) 0.72745(18) 0.0371(5) Uani 1 1 d . . . . .
H5 H -0.055930 -0.103632 0.748713 0.045 Uiso 1 1 calc R U . . .
C6 C 0.0452(2) -0.01410(18) 0.63779(17) 0.0354(5) Uani 1 1 d . . . . .
H6 H 0.036500 -0.063263 0.597925 0.042 Uiso 1 1 calc R U . . .
C7 C 0.11329(19) 0.08435(17) 0.60481(15) 0.0290(4) Uani 1 1 d . . . . .
C8 C 0.1679(2) 0.1188(2) 0.51258(15) 0.0348(5) Uani 1 1 d . . . . .
H8 H 0.163068 0.072156 0.470033 0.042 Uiso 1 1 calc R U . . .
C9 C 0.2274(2) 0.2180(2) 0.48360(15) 0.0337(5) Uani 1 1 d . . . . .
H9 H 0.262540 0.239332 0.421310 0.040 Uiso 1 1 calc R U . . .
C11 C 0.22391(18) 0.14825(16) 0.87678(13) 0.0238(4) Uani 1 1 d . . . . .
H11 H 0.262804 0.207803 0.898737 0.029 Uiso 1 1 calc R U . . .
C10 C 0.23715(19) 0.28910(18) 0.54530(13) 0.0273(4) Uani 1 1 d . . . . .
H10 H 0.275644 0.359101 0.524264 0.033 Uiso 1 1 calc R U . . .
C13 C 0.4264(2) 0.05037(19) 0.85908(16) 0.0348(5) Uani 1 1 d . . . . .
H13A H 0.486422 0.017787 0.815515 0.042 Uiso 1 1 calc R U . . .
H13B H 0.466800 0.110027 0.878590 0.042 Uiso 1 1 calc R U . . .
C12 C 0.32265(18) 0.09795(17) 0.81279(14) 0.0269(4) Uani 1 1 d . . . . .
H12A H 0.286473 0.038769 0.789744 0.032 Uiso 1 1 calc R U . . .
H12B H 0.354991 0.155454 0.760031 0.032 Uiso 1 1 calc R U . . .
C14 C 0.3790(2) -0.0378(2) 0.94145(17) 0.0385(5) Uani 1 1 d . . . . .
H14A H 0.345815 -0.100738 0.921087 0.046 Uiso 1 1 calc R U . . .
H14B H 0.446107 -0.065060 0.972759 0.046 Uiso 1 1 calc R U . . .
C15 C 0.2811(2) 0.00814(19) 1.00735(15) 0.0356(5) Uani 1 1 d . . . . .
H15A H 0.316711 0.065221 1.033130 0.043 Uiso 1 1 calc R U . . .
H15B H 0.248135 -0.051682 1.058014 0.043 Uiso 1 1 calc R U . . .
C16 C 0.17888(19) 0.05850(18) 0.96016(15) 0.0311(5) Uani 1 1 d . . . . .
H16A H 0.119333 0.090918 1.004142 0.037 Uiso 1 1 calc R U . . .
H16B H 0.137541 -0.000614 0.940698 0.037 Uiso 1 1 calc R U . . .
C17 C 0.00124(17) 0.24231(16) 0.90182(13) 0.0221(4) Uani 1 1 d . . . . .
H17 H -0.029326 0.173132 0.944459 0.026 Uiso 1 1 calc R U . . .
C18 C 0.04162(19) 0.31774(18) 0.96122(14) 0.0276(4) Uani 1 1 d . . . . .
H18A H 0.109368 0.282929 0.988403 0.033 Uiso 1 1 calc R U . . .
H18B H 0.071420 0.388550 0.922345 0.033 Uiso 1 1 calc R U . . .
C19 C -0.0593(2) 0.3406(2) 1.03713(16) 0.0375(5) Uani 1 1 d . . . . .
H19A H -0.083141 0.271211 1.080255 0.045 Uiso 1 1 calc R U . . .
H19B H -0.029608 0.392868 1.070768 0.045 Uiso 1 1 calc R U . . .
C20 C -0.1683(2) 0.3889(2) 0.99912(17) 0.0395(5) Uani 1 1 d . . . . .
H20A H -0.147202 0.462992 0.962530 0.047 Uiso 1 1 calc R U . . .
H20B H -0.234615 0.397068 1.049870 0.047 Uiso 1 1 calc R U . . .
C21 C -0.21067(19) 0.31557(19) 0.94004(16) 0.0331(5) Uani 1 1 d . . . . .
H21A H -0.277768 0.351714 0.912809 0.040 Uiso 1 1 calc R U . . .
H21B H -0.241376 0.244732 0.978400 0.040 Uiso 1 1 calc R U . . .
C22 C -0.10875(18) 0.29318(18) 0.86426(14) 0.0283(4) Uani 1 1 d . . . . .
H22A H -0.084093 0.363157 0.822116 0.034 Uiso 1 1 calc R U . . .
H22B H -0.138601 0.242426 0.829455 0.034 Uiso 1 1 calc R U . . .
C23 C 0.10584(17) 0.45523(15) 0.69894(12) 0.0213(4) Uani 1 1 d . . . . .
C24 C 0.0255(2) 0.46147(17) 0.63930(14) 0.0292(4) Uani 1 1 d . . . . .
H24 H 0.015192 0.400315 0.611261 0.035 Uiso 1 1 calc R U . . .
C25 C -0.0401(2) 0.55692(19) 0.62039(16) 0.0360(5) Uani 1 1 d . . . . .
H25 H -0.095326 0.560702 0.579821 0.043 Uiso 1 1 calc R U . . .
C26 C -0.0247(2) 0.64619(19) 0.66080(16) 0.0359(5) Uani 1 1 d . . . . .
H26 H -0.068813 0.711580 0.647437 0.043 Uiso 1 1 calc R U . . .
C27 C 0.0544(2) 0.64066(18) 0.72031(16) 0.0345(5) Uani 1 1 d . . . . .
H27 H 0.064289 0.701994 0.748239 0.041 Uiso 1 1 calc R U . . .
C28 C 0.11967(19) 0.54545(17) 0.73955(14) 0.0271(4) Uani 1 1 d . . . . .
H28 H 0.174096 0.541921 0.780687 0.033 Uiso 1 1 calc R U . . .
C29 C 0.33328(17) 0.37208(16) 0.74031(13) 0.0231(4) Uani 1 1 d . . . . .
H29 H 0.359030 0.348228 0.796564 0.028 Uiso 1 1 calc R U . . .
C30 C 0.40972(17) 0.43704(16) 0.67244(13) 0.0235(4) Uani 1 1 d . . . . .
C31 C 0.53131(19) 0.47157(19) 0.69135(15) 0.0324(5) Uani 1 1 d . . . . .
C32 C 0.5744(3) 0.4216(3) 0.7770(2) 0.0594(9) Uani 1 1 d . . . . .
H32A H 0.565663 0.341214 0.786756 0.089 Uiso 1 1 calc R U . . .
H32B H 0.526417 0.449461 0.828489 0.089 Uiso 1 1 calc R U . . .
H32C H 0.659411 0.441316 0.771653 0.089 Uiso 1 1 calc R U . . .
C33 C 0.2403(2) 0.6740(3) 0.4463(3) 0.0638(9) Uani 1 1 d . . . . .
H33A H 0.223884 0.641471 0.511777 0.077 Uiso 1 1 calc R U . . .
H33B H 0.218333 0.619188 0.411627 0.077 Uiso 1 1 calc R U . . .
C34 C 0.1720(3) 0.7758(4) 0.4288(4) 0.1035(17) Uani 1 1 d . . . . .
H34A H 0.096787 0.760898 0.408109 0.124 Uiso 1 1 calc R U . . .
H34B H 0.150943 0.808303 0.484517 0.124 Uiso 1 1 calc R U . . .
C35 C 0.2517(4) 0.8505(4) 0.3576(4) 0.0992(15) Uani 1 1 d . . . . .
H35A H 0.231589 0.848319 0.297349 0.119 Uiso 1 1 calc R U . . .
H35B H 0.243254 0.927139 0.368855 0.119 Uiso 1 1 calc R U . . .
C36 C 0.3741(3) 0.8124(3) 0.3609(3) 0.0709(10) Uani 1 1 d . . . . .
H36A H 0.417906 0.808147 0.299057 0.085 Uiso 1 1 calc R U . . .
H36B H 0.418217 0.863914 0.386645 0.085 Uiso 1 1 calc R U . . .
C37 C 0.3782(4) 0.7342(3) 0.6791(3) 0.0812(12) Uani 1 1 d . . . . .
H37A H 0.420125 0.690455 0.725044 0.097 Uiso 1 1 calc R U . . .
H37B H 0.311086 0.689127 0.670672 0.097 Uiso 1 1 calc R U . . .
C38 C 0.3310(4) 0.8381(3) 0.7098(3) 0.0735(10) Uani 1 1 d . . . . .
H38A H 0.362662 0.849578 0.763969 0.088 Uiso 1 1 calc R U . A 1
H38B H 0.241859 0.837042 0.724001 0.088 Uiso 1 1 calc R U . A 1
C39 C 0.3784(11) 0.9270(9) 0.6275(8) 0.062(3) Uani 0.479(17) 1 d . . P B 1
H39A H 0.326917 0.933947 0.580760 0.074 Uiso 0.479(17) 1 calc R U P B 1
H39B H 0.386904 0.999555 0.644953 0.074 Uiso 0.479(17) 1 calc R U P B 1
C40 C 0.4991(8) 0.8780(5) 0.5966(7) 0.047(2) Uani 0.479(17) 1 d . . P B 1
H40A H 0.537972 0.914912 0.535135 0.056 Uiso 0.479(17) 1 calc R U P B 1
H40B H 0.554464 0.879672 0.639803 0.056 Uiso 0.479(17) 1 calc R U P B 1
O5 O 0.5337(5) 0.6895(9) 0.8494(5) 0.121(3) Uani 0.519(7) 1 d D . P C 1
C41 C 0.5330(10) 0.6318(12) 0.9432(7) 0.127(2) Uani 0.519(7) 1 d D U P C 1
H41A H 0.468321 0.658080 0.987424 0.152 Uiso 0.519(7) 1 calc R U P C 1
H41B H 0.526526 0.550862 0.949001 0.152 Uiso 0.519(7) 1 calc R U P C 1
C42 C 0.6486(8) 0.6660(9) 0.9511(6) 0.0902(19) Uani 0.519(7) 1 d D U P C 1
H42A H 0.677707 0.615482 1.000637 0.108 Uiso 0.519(7) 1 calc R U P C 1
H42B H 0.644656 0.741083 0.965936 0.108 Uiso 0.519(7) 1 calc R U P C 1
C43 C 0.7335(7) 0.6656(9) 0.8629(5) 0.0833(17) Uani 0.519(7) 1 d D U P C 1
H43A H 0.808698 0.707425 0.859280 0.100 Uiso 0.519(7) 1 calc R U P C 1
H43B H 0.753431 0.589822 0.852763 0.100 Uiso 0.519(7) 1 calc R U P C 1
C44 C 0.6602(7) 0.7206(9) 0.8008(7) 0.0958(19) Uani 0.519(7) 1 d D U P C 1
H44A H 0.678135 0.694264 0.742066 0.115 Uiso 0.519(7) 1 calc R U P C 1
H44B H 0.673000 0.801419 0.789604 0.115 Uiso 0.519(7) 1 calc R U P C 1
C39A C 0.4214(12) 0.9240(8) 0.6522(8) 0.066(3) Uani 0.521(17) 1 d . . P B 2
H39C H 0.494257 0.927635 0.679178 0.079 Uiso 0.521(17) 1 calc R U P B 2
H39D H 0.385360 0.998026 0.642267 0.079 Uiso 0.521(17) 1 calc R U P B 2
C40A C 0.4482(13) 0.8760(6) 0.5651(6) 0.065(3) Uani 0.521(17) 1 d . . P B 2
H40C H 0.381793 0.890374 0.530384 0.078 Uiso 0.521(17) 1 calc R U P B 2
H40D H 0.524257 0.906835 0.526021 0.078 Uiso 0.521(17) 1 calc R U P B 2
O5A O 0.5750(9) 0.7735(9) 0.8383(6) 0.1261(19) Uani 0.481(7) 1 d . U P C 2
C41A C 0.5387(7) 0.6963(8) 0.9292(6) 0.0707(17) Uani 0.481(7) 1 d . U P C 2
H41C H 0.470650 0.648012 0.927206 0.085 Uiso 0.481(7) 1 calc R U P C 2
H41D H 0.513409 0.739297 0.978359 0.085 Uiso 0.481(7) 1 calc R U P C 2
C42A C 0.6490(7) 0.6272(7) 0.9463(6) 0.0602(16) Uani 0.481(7) 1 d . U P C 2
H42C H 0.647260 0.553093 0.930280 0.072 Uiso 0.481(7) 1 calc R U P C 2
H42D H 0.665682 0.622366 1.008530 0.072 Uiso 0.481(7) 1 calc R U P C 2
C43A C 0.7355(8) 0.7143(8) 0.8710(6) 0.0736(17) Uani 0.481(7) 1 d . U P C 2
H43C H 0.758592 0.772278 0.902161 0.088 Uiso 0.481(7) 1 calc R U P C 2
H43D H 0.810152 0.675146 0.850760 0.088 Uiso 0.481(7) 1 calc R U P C 2
C44A C 0.6965(12) 0.7657(11) 0.7955(9) 0.111(2) Uani 0.481(7) 1 d . U P C 2
H44C H 0.705705 0.720083 0.747451 0.134 Uiso 0.481(7) 1 calc R U P C 2
H44D H 0.735437 0.838701 0.770899 0.134 Uiso 0.481(7) 1 calc R U P C 2

loop_
_atom_site_aniso_label
_atom_site_aniso_U_11
_atom_site_aniso_U_22
_atom_site_aniso_U_33
_atom_site_aniso_U_23
_atom_site_aniso_U_13
_atom_site_aniso_U_12
P1 0.0230(2) 0.0193(2) 0.0156(2) -0.00267(17) -0.00321(17) 0.00117(17)
Na1 0.0352(5) 0.0244(4) 0.0306(4) -0.0032(3) 0.0024(4) 0.0036(3)
O1 0.0247(7) 0.0294(7) 0.0185(6) 0.0001(5) -0.0026(5) 0.0005(5)
C1 0.0239(9) 0.0241(9) 0.0200(9) -0.0066(7) -0.0063(7) 0.0051(7)
B1 0.0248(10) 0.0191(9) 0.0178(9) -0.0016(7) -0.0026(8) 0.0022(8)
O2 0.0301(8) 0.0450(9) 0.0383(9) -0.0006(7) -0.0057(7) -0.0088(7)
C2 0.0237(9) 0.0215(9) 0.0249(9) -0.0067(7) -0.0076(7) 0.0055(7)
C3 0.0247(9) 0.0198(9) 0.0268(10) -0.0054(7) -0.0043(7) 0.0034(7)
O3 0.0290(8) 0.0422(10) 0.0677(13) 0.0109(9) -0.0046(8) 0.0031(7)
C4 0.0313(11) 0.0234(10) 0.0363(11) -0.0073(8) -0.0036(9) -0.0002(8)
O4 0.1054(19) 0.0435(11) 0.0777(16) -0.0275(11) 0.0351(14) 0.0022(12)
C5 0.0367(12) 0.0237(10) 0.0532(14) -0.0115(10) -0.0095(10) -0.0017(9)
C6 0.0379(12) 0.0296(11) 0.0459(13) -0.0199(9) -0.0142(10) 0.0049(9)
C7 0.0299(10) 0.0294(10) 0.0331(11) -0.0151(8) -0.0119(8) 0.0088(8)
C8 0.0398(12) 0.0420(12) 0.0296(11) -0.0207(9) -0.0119(9) 0.0099(10)
C9 0.0374(12) 0.0455(13) 0.0211(10) -0.0120(9) -0.0076(9) 0.0088(10)
C11 0.0265(9) 0.0221(9) 0.0208(9) -0.0005(7) -0.0027(7) 0.0025(7)
C10 0.0298(10) 0.0318(10) 0.0204(9) -0.0051(8) -0.0048(8) 0.0041(8)
C13 0.0292(11) 0.0334(11) 0.0359(12) 0.0043(9) -0.0018(9) 0.0068(9)
C12 0.0269(10) 0.0240(9) 0.0264(10) -0.0008(8) -0.0005(8) 0.0054(8)
C14 0.0361(12) 0.0344(12) 0.0399(13) 0.0069(10) -0.0076(10) 0.0094(9)
C15 0.0394(12) 0.0342(11) 0.0271(11) 0.0088(9) -0.0044(9) 0.0051(9)
C16 0.0293(10) 0.0300(11) 0.0277(10) 0.0067(8) -0.0007(8) 0.0039(8)
C17 0.0237(9) 0.0218(9) 0.0194(9) -0.0026(7) -0.0018(7) 0.0007(7)
C18 0.0285(10) 0.0319(10) 0.0238(10) -0.0099(8) -0.0036(8) 0.0011(8)
C19 0.0398(12) 0.0441(13) 0.0304(11) -0.0179(10) -0.0001(9) 0.0029(10)
C20 0.0358(12) 0.0395(12) 0.0413(13) -0.0147(10) 0.0044(10) 0.0071(10)
C21 0.0241(10) 0.0370(12) 0.0355(12) -0.0057(9) 0.0005(9) 0.0034(8)
C22 0.0246(10) 0.0328(11) 0.0268(10) -0.0052(8) -0.0036(8) 0.0024(8)
C23 0.0242(9) 0.0203(9) 0.0172(8) -0.0005(7) -0.0006(7) -0.0002(7)
C24 0.0336(11) 0.0280(10) 0.0279(10) -0.0052(8) -0.0107(9) 0.0021(8)
C25 0.0384(12) 0.0372(12) 0.0355(12) -0.0049(9) -0.0173(10) 0.0099(10)
C26 0.0416(12) 0.0280(11) 0.0374(12) -0.0039(9) -0.0084(10) 0.0126(9)
C27 0.0437(13) 0.0247(10) 0.0365(12) -0.0094(9) -0.0076(10) 0.0058(9)
C28 0.0319(10) 0.0256(10) 0.0243(10) -0.0054(8) -0.0056(8) 0.0018(8)
C29 0.0254(9) 0.0241(9) 0.0201(9) -0.0019(7) -0.0067(7) 0.0012(7)
C30 0.0229(9) 0.0244(9) 0.0231(9) -0.0044(7) -0.0041(7) 0.0041(7)
C31 0.0263(10) 0.0381(12) 0.0317(11) -0.0021(9) -0.0060(8) -0.0008(9)
C32 0.0426(15) 0.083(2) 0.0504(16) 0.0138(15) -0.0254(13) -0.0158(14)
C33 0.0268(12) 0.0595(18) 0.099(3) -0.0046(17) -0.0038(14) 0.0026(12)
C34 0.0439(19) 0.073(2) 0.185(5) -0.010(3) -0.014(2) 0.0171(17)
C35 0.081(3) 0.072(2) 0.142(4) 0.003(3) -0.038(3) 0.032(2)
C36 0.0573(18) 0.0481(17) 0.092(3) 0.0206(17) -0.0059(17) 0.0070(14)
C37 0.090(3) 0.0488(17) 0.091(3) -0.0278(17) 0.035(2) -0.0132(17)
C38 0.078(2) 0.0531(18) 0.079(2) -0.0256(16) 0.0259(18) 0.0048(16)
C39 0.059(5) 0.054(4) 0.069(5) -0.023(4) 0.007(4) 0.012(4)
C40 0.048(4) 0.039(3) 0.054(5) -0.020(3) 0.004(3) 0.002(2)
O5 0.073(4) 0.177(8) 0.119(5) -0.017(4) -0.048(3) 0.013(4)
C41 0.127(2) 0.127(2) 0.127(2) -0.0227(4) -0.0233(4) 0.00163(11)
C42 0.0902(19) 0.0902(19) 0.0902(19) -0.0161(4) -0.0165(4) 0.00116(11)
C43 0.0833(18) 0.0833(18) 0.0833(18) -0.0149(3) -0.0153(3) 0.00108(11)
C44 0.0958(19) 0.0958(19) 0.0958(19) -0.0171(4) -0.0176(4) 0.00124(11)
C39A 0.081(6) 0.042(3) 0.077(5) -0.031(3) -0.001(4) -0.006(4)
C40A 0.090(7) 0.044(3) 0.063(4) -0.022(3) -0.006(4) 0.010(3)
O5A 0.1261(19) 0.1261(19) 0.1261(19) -0.0225(4) -0.0231(4) 0.00166(11)
C41A 0.0707(17) 0.0707(17) 0.0707(17) -0.0126(3) -0.0129(3) 0.00095(11)
C42A 0.0602(16) 0.0602(16) 0.0603(16) -0.0108(3) -0.0110(3) 0.00079(10)
C43A 0.0736(17) 0.0736(17) 0.0735(17) -0.0132(3) -0.0135(3) 0.00095(11)
C44A 0.111(2) 0.111(2) 0.111(2) -0.0199(4) -0.0204(4) 0.00144(11)

loop_
_atom_type_symbol
_atom_type_description
_atom_type_scat_dispersion_real
_atom_type_scat_dispersion_imag
_atom_type_scat_source
C C 0.0033 0.0016 'International Tables Vol C Tables 4.2.6.8 and 6.1.1.4'
H H 0.0000 0.0000 'International Tables Vol C Tables 4.2.6.8 and 6.1.1.4'
B B 0.0013 0.0007 'International Tables Vol C Tables 4.2.6.8 and 6.1.1.4'
Na Na 0.0362 0.0249 'International Tables Vol C Tables 4.2.6.8 and 6.1.1.4'
O O 0.0106 0.0060 'International Tables Vol C Tables 4.2.6.8 and 6.1.1.4'
P P 0.1023 0.0942 'International Tables Vol C Tables 4.2.6.8 and 6.1.1.4'

loop_
_geom_angle_atom_site_label_1
_geom_angle_atom_site_label_2
_geom_angle_atom_site_label_3
_geom_angle
_geom_angle_site_symmetry_1
_geom_angle_site_symmetry_3
_geom_angle_publ_flag
C29 P1 C1 113.78(9) . . ?
C29 P1 C23 106.45(9) . . ?
C1 P1 C23 104.59(9) . . ?
C29 P1 B1 114.66(9) . . ?
C1 P1 B1 95.75(9) . . ?
C23 P1 B1 120.95(9) . . ?
O1 Na1 O4 107.35(8) . . ?
O1 Na1 O3 102.15(7) . . ?
O4 Na1 O3 90.60(10) . . ?
O1 Na1 O1 92.88(6) . 2_666 ?
O4 Na1 O1 156.58(9) . 2_666 ?
O3 Na1 O1 96.67(7) . 2_666 ?
O1 Na1 O2 69.43(6) . . ?
O4 Na1 O2 83.13(9) . . ?
O3 Na1 O2 167.22(7) . . ?
O1 Na1 O2 93.43(6) 2_666 . ?
O1 Na1 C30 103.53(6) . 2_666 ?
O4 Na1 C30 147.84(8) . 2_666 ?
O3 Na1 C30 74.19(7) . 2_666 ?
O1 Na1 C30 23.36(5) 2_666 2_666 ?
O2 Na1 C30 116.55(6) . 2_666 ?
O1 Na1 C30 21.63(5) . . ?
O4 Na1 C30 94.82(8) . . ?
O3 Na1 C30 120.77(7) . . ?
O1 Na1 C30 100.41(6) 2_666 . ?
O2 Na1 C30 49.20(5) . . ?
C30 Na1 C30 117.32(5) 2_666 . ?
O1 Na1 C10 139.26(6) . 2_666 ?
O4 Na1 C10 88.27(8) . 2_666 ?
O3 Na1 C10 115.38(6) . 2_666 ?
O1 Na1 C10 68.49(6) 2_666 2_666 ?
O2 Na1 C10 75.69(6) . 2_666 ?
C30 Na1 C10 73.79(6) 2_666 2_666 ?
C30 Na1 C10 123.70(6) . 2_666 ?
O1 Na1 C31 49.44(5) . . ?
O4 Na1 C31 86.50(9) . . ?
O3 Na1 C31 148.26(7) . . ?
O1 Na1 C31 98.43(6) 2_666 . ?
O2 Na1 C31 20.65(5) . . ?
C30 Na1 C31 121.19(6) 2_666 . ?
C30 Na1 C31 28.64(5) . . ?
C10 Na1 C31 96.13(6) 2_666 . ?
O1 Na1 Na1 47.32(4) . 2_666 ?
O4 Na1 Na1 152.71(8) . 2_666 ?
O3 Na1 Na1 103.65(7) . 2_666 ?
O1 Na1 Na1 45.56(4) 2_666 2_666 ?
O2 Na1 Na1 78.05(5) . 2_666 ?
C30 Na1 Na1 59.43(5) 2_666 2_666 ?
C30 Na1 Na1 57.89(4) . 2_666 ?
C10 Na1 Na1 105.77(5) 2_666 2_666 ?
C31 Na1 Na1 69.09(5) . 2_666 ?
C30 O1 Na1 117.51(12) . . ?
C30 O1 Na1 110.21(12) . 2_666 ?
Na1 O1 Na1 87.12(6) . 2_666 ?
C10 C1 C2 120.81(18) . . ?
C10 C1 P1 128.79(16) . . ?
C2 C1 P1 110.29(14) . . ?
C17 B1 C3 115.96(16) . . ?
C17 B1 C11 113.06(15) . . ?
C3 B1 C11 109.72(15) . . ?
C17 B1 P1 114.44(13) . . ?
C3 B1 P1 96.82(12) . . ?
C11 B1 P1 105.29(13) . . ?
C31 O2 Na1 114.72(14) . . ?
C1 C2 C7 119.57(18) . . ?
C1 C2 C3 118.09(17) . . ?
C7 C2 C3 122.32(18) . . ?
C4 C3 C2 116.53(18) . . ?
C4 C3 B1 125.93(18) . . ?
C2 C3 B1 117.31(17) . . ?
C36 O3 C33 109.6(2) . . ?
C36 O3 Na1 128.05(19) . . ?
C33 O3 Na1 115.89(18) . . ?
C3 C4 C5 121.7(2) . . ?
C3 C4 H4 119.2 . . ?
C5 C4 H4 119.2 . . ?
C40A O4 C37 109.5(4) . . ?
C37 O4 C40 105.5(4) . . ?
C40A O4 Na1 127.1(4) . . ?
C37 O4 Na1 114.56(19) . . ?
C40 O4 Na1 139.8(3) . . ?
C6 C5 C4 121.5(2) . . ?
C6 C5 H5 119.2 . . ?
C4 C5 H5 119.2 . . ?
C5 C6 C7 119.7(2) . . ?
C5 C6 H6 120.1 . . ?
C7 C6 H6 120.1 . . ?
C6 C7 C8 123.9(2) . . ?
C6 C7 C2 118.1(2) . . ?
C8 C7 C2 118.0(2) . . ?
C9 C8 C7 121.36(19) . . ?
C9 C8 H8 119.3 . . ?
C7 C8 H8 119.3 . . ?
C8 C9 C10 120.8(2) . . ?
C8 C9 H9 119.6 . . ?
C10 C9 H9 119.6 . . ?
C12 C11 C16 107.96(16) . . ?
C12 C11 B1 114.84(16) . . ?
C16 C11 B1 111.86(16) . . ?
C12 C11 H11 107.3 . . ?
C16 C11 H11 107.3 . . ?
B1 C11 H11 107.3 . . ?
C1 C10 C9 119.4(2) . . ?
C1 C10 Na1 119.00(13) . 2_666 ?
C9 C10 Na1 103.56(14) . 2_666 ?
C1 C10 H10 120.3 . . ?
C9 C10 H10 120.3 . . ?
Na1 C10 H10 44.6 2_666 . ?
C14 C13 C12 110.20(18) . . ?
C14 C13 H13A 109.6 . . ?
C12 C13 H13A 109.6 . . ?
C14 C13 H13B 109.6 . . ?
C12 C13 H13B 109.6 . . ?
H13A C13 H13B 108.1 . . ?
C13 C12 C11 112.86(18) . . ?
C13 C12 H12A 109.0 . . ?
C11 C12 H12A 109.0 . . ?
C13 C12 H12B 109.0 . . ?
C11 C12 H12B 109.0 . . ?
H12A C12 H12B 107.8 . . ?
C15 C14 C13 110.90(18) . . ?
C15 C14 H14A 109.5 . . ?
C13 C14 H14A 109.5 . . ?
C15 C14 H14B 109.5 . . ?
C13 C14 H14B 109.5 . . ?
H14A C14 H14B 108.0 . . ?
C14 C15 C16 111.37(19) . . ?
C14 C15 H15A 109.4 . . ?
C16 C15 H15A 109.4 . . ?
C14 C15 H15B 109.4 . . ?
C16 C15 H15B 109.4 . . ?
H15A C15 H15B 108.0 . . ?
C15 C16 C11 112.67(18) . . ?
C15 C16 H16A 109.1 . . ?
C11 C16 H16A 109.1 . . ?
C15 C16 H16B 109.1 . . ?
C11 C16 H16B 109.1 . . ?
H16A C16 H16B 107.8 . . ?
C18 C17 C22 108.89(16) . . ?
C18 C17 B1 113.40(16) . . ?
C22 C17 B1 116.90(16) . . ?
C18 C17 H17 105.6 . . ?
C22 C17 H17 105.6 . . ?
B1 C17 H17 105.6 . . ?
C19 C18 C17 112.97(18) . . ?
C19 C18 H18A 109.0 . . ?
C17 C18 H18A 109.0 . . ?
C19 C18 H18B 109.0 . . ?
C17 C18 H18B 109.0 . . ?
H18A C18 H18B 107.8 . . ?
C20 C19 C18 111.05(19) . . ?
C20 C19 H19A 109.4 . . ?
C18 C19 H19A 109.4 . . ?
C20 C19 H19B 109.4 . . ?
C18 C19 H19B 109.4 . . ?
H19A C19 H19B 108.0 . . ?
C19 C20 C21 111.24(19) . . ?
C19 C20 H20A 109.4 . . ?
C21 C20 H20A 109.4 . . ?
C19 C20 H20B 109.4 . . ?
C21 C20 H20B 109.4 . . ?
H20A C20 H20B 108.0 . . ?
C20 C21 C22 111.66(18) . . ?
C20 C21 H21A 109.3 . . ?
C22 C21 H21A 109.3 . . ?
C20 C21 H21B 109.3 . . ?
C22 C21 H21B 109.3 . . ?
H21A C21 H21B 107.9 . . ?
C21 C22 C17 111.96(17) . . ?
C21 C22 H22A 109.2 . . ?
C17 C22 H22A 109.2 . . ?
C21 C22 H22B 109.2 . . ?
C17 C22 H22B 109.2 . . ?
H22A C22 H22B 107.9 . . ?
C24 C23 C28 119.11(18) . . ?
C24 C23 P1 121.68(15) . . ?
C28 C23 P1 119.15(15) . . ?
C23 C24 C25 120.3(2) . . ?
C23 C24 H24 119.8 . . ?
C25 C24 H24 119.8 . . ?
C26 C25 C24 119.9(2) . . ?
C26 C25 H25 120.1 . . ?
C24 C25 H25 120.1 . . ?
C27 C26 C25 120.3(2) . . ?
C27 C26 H26 119.9 . . ?
C25 C26 H26 119.9 . . ?
C26 C27 C28 120.0(2) . . ?
C26 C27 H27 120.0 . . ?
C28 C27 H27 120.0 . . ?
C27 C28 C23 120.40(19) . . ?
C27 C28 H28 119.8 . . ?
C23 C28 H28 119.8 . . ?
C30 C29 P1 123.60(15) . . ?
C30 C29 H29 118.2 . . ?
P1 C29 H29 118.2 . . ?
O1 C30 C29 126.09(18) . . ?
O1 C30 C31 115.20(17) . . ?
C29 C30 C31 118.70(17) . . ?
O1 C30 Na1 46.43(9) . 2_666 ?
C29 C30 Na1 123.48(14) . 2_666 ?
C31 C30 Na1 97.44(12) . 2_666 ?
O1 C30 Na1 40.86(9) . . ?
C29 C30 Na1 159.37(14) . . ?
C31 C30 Na1 76.90(11) . . ?
Na1 C30 Na1 62.67(5) 2_666 . ?
O2 C31 C32 120.1(2) . . ?
O2 C31 C30 118.81(19) . . ?
C32 C31 C30 121.1(2) . . ?
O2 C31 Na1 44.63(11) . . ?
C32 C31 Na1 163.77(17) . . ?
C30 C31 Na1 74.46(11) . . ?
C31 C32 H32A 109.5 . . ?
C31 C32 H32B 109.5 . . ?
H32A C32 H32B 109.5 . . ?
C31 C32 H32C 109.5 . . ?
H32A C32 H32C 109.5 . . ?
H32B C32 H32C 109.5 . . ?
O3 C33 C34 105.5(3) . . ?
O3 C33 H33A 110.7 . . ?
C34 C33 H33A 110.7 . . ?
O3 C33 H33B 110.7 . . ?
C34 C33 H33B 110.7 . . ?
H33A C33 H33B 108.8 . . ?
C35 C34 C33 105.7(3) . . ?
C35 C34 H34A 110.6 . . ?
C33 C34 H34A 110.6 . . ?
C35 C34 H34B 110.6 . . ?
C33 C34 H34B 110.6 . . ?
H34A C34 H34B 108.7 . . ?
C36 C35 C34 106.5(3) . . ?
C36 C35 H35A 110.4 . . ?
C34 C35 H35A 110.4 . . ?
C36 C35 H35B 110.4 . . ?
C34 C35 H35B 110.4 . . ?
H35A C35 H35B 108.6 . . ?
O3 C36 C35 107.3(3) . . ?
O3 C36 H36A 110.3 . . ?
C35 C36 H36A 110.3 . . ?
O3 C36 H36B 110.3 . . ?
C35 C36 H36B 110.3 . . ?
H36A C36 H36B 108.5 . . ?
O4 C37 C38 107.5(3) . . ?
O4 C37 H37A 110.2 . . ?
C38 C37 H37A 110.2 . . ?
O4 C37 H37B 110.2 . . ?
C38 C37 H37B 110.2 . . ?
H37A C37 H37B 108.5 . . ?
C37 C38 C39A 102.2(4) . . ?
C37 C38 C39 102.8(5) . . ?
C37 C38 H38A 111.2 . . ?
C39 C38 H38A 111.2 . . ?
C37 C38 H38B 111.2 . . ?
C39 C38 H38B 111.2 . . ?
H38A C38 H38B 109.1 . . ?
C40 C39 C38 99.0(8) . . ?
C40 C39 H39A 112.0 . . ?
C38 C39 H39A 112.0 . . ?
C40 C39 H39B 112.0 . . ?
C38 C39 H39B 112.0 . . ?
H39A C39 H39B 109.6 . . ?
O4 C40 C39 98.8(8) . . ?
O4 C40 H40A 112.0 . . ?
C39 C40 H40A 112.0 . . ?
O4 C40 H40B 112.0 . . ?
C39 C40 H40B 112.0 . . ?
H40A C40 H40B 109.7 . . ?
C41 O5 C44 110.9(6) . . ?
C42 C41 O5 97.7(8) . . ?
C42 C41 H41A 112.2 . . ?
O5 C41 H41A 112.2 . . ?
C42 C41 H41B 112.2 . . ?
O5 C41 H41B 112.2 . . ?
H41A C41 H41B 109.8 . . ?
C41 C42 C43 109.1(9) . . ?
C41 C42 H42A 109.9 . . ?
C43 C42 H42A 109.9 . . ?
C41 C42 H42B 109.9 . . ?
C43 C42 H42B 109.9 . . ?
H42A C42 H42B 108.3 . . ?
C44 C43 C42 99.6(8) . . ?
C44 C43 H43A 111.8 . . ?
C42 C43 H43A 111.8 . . ?
C44 C43 H43B 111.8 . . ?
C42 C43 H43B 111.8 . . ?
H43A C43 H43B 109.6 . . ?
C43 C44 O5 103.3(7) . . ?
C43 C44 H44A 111.1 . . ?
O5 C44 H44A 111.1 . . ?
C43 C44 H44B 111.1 . . ?
O5 C44 H44B 111.1 . . ?
H44A C44 H44B 109.1 . . ?
C38 C39A C40A 99.5(7) . . ?
C38 C39A H39C 111.9 . . ?
C40A C39A H39C 111.9 . . ?
C38 C39A H39D 111.9 . . ?
C40A C39A H39D 111.9 . . ?
H39C C39A H39D 109.6 . . ?
O4 C40A C39A 102.8(8) . . ?
O4 C40A H40C 111.2 . . ?
C39A C40A H40C 111.2 . . ?
O4 C40A H40D 111.2 . . ?
C39A C40A H40D 111.2 . . ?
H40C C40A H40D 109.1 . . ?
C44A O5A C41A 115.0(9) . . ?
O5A C41A C42A 107.1(7) . . ?
O5A C41A H41C 110.3 . . ?
C42A C41A H41C 110.3 . . ?
O5A C41A H41D 110.3 . . ?
C42A C41A H41D 110.3 . . ?
H41C C41A H41D 108.6 . . ?
C41A C42A C43A 90.5(7) . . ?
C41A C42A H42C 113.6 . . ?
C43A C42A H42C 113.6 . . ?
C41A C42A H42D 113.6 . . ?
C43A C42A H42D 113.6 . . ?
H42C C42A H42D 110.8 . . ?
C44A C43A C42A 120.4(9) . . ?
C44A C43A H43C 107.2 . . ?
C42A C43A H43C 107.2 . . ?
C44A C43A H43D 107.2 . . ?
C42A C43A H43D 107.2 . . ?
H43C C43A H43D 106.9 . . ?
C43A C44A O5A 95.7(10) . . ?
C43A C44A H44C 112.6 . . ?
O5A C44A H44C 112.6 . . ?
C43A C44A H44D 112.6 . . ?
O5A C44A H44D 112.6 . . ?
H44C C44A H44D 110.1 . . ?

loop_
_geom_bond_atom_site_label_1
_geom_bond_atom_site_label_2
_geom_bond_distance
_geom_bond_site_symmetry_2
_geom_bond_publ_flag
P1 C29 1.772(2) . ?
P1 C1 1.8146(19) . ?
P1 C23 1.8239(19) . ?
P1 B1 2.042(2) . ?
Na1 O1 2.2791(16) . ?
Na1 O4 2.313(2) . ?
Na1 O3 2.341(2) . ?
Na1 O1 2.3468(16) 2_666 ?
Na1 O2 2.4158(19) . ?
Na1 C30 3.039(2) 2_666 ?
Na1 C30 3.090(2) . ?
Na1 C10 3.120(2) 2_666 ?
Na1 C31 3.124(2) . ?
Na1 Na1 3.1880(17) 2_666 ?
O1 C30 1.284(2) . ?
C1 C10 1.380(3) . ?
C1 C2 1.420(3) . ?
B1 C17 1.626(3) . ?
B1 C3 1.628(3) . ?
B1 C11 1.657(3) . ?
O2 C31 1.212(3) . ?
C2 C7 1.427(3) . ?
C2 C3 1.433(3) . ?
C3 C4 1.378(3) . ?
O3 C36 1.425(3) . ?
O3 C33 1.439(3) . ?
C4 C5 1.419(3) . ?
C4 H4 0.9500 . ?
O4 C40A 1.389(7) . ?
O4 C37 1.393(4) . ?
O4 C40 1.486(7) . ?
C5 C6 1.369(4) . ?
C5 H5 0.9500 . ?
C6 C7 1.413(3) . ?
C6 H6 0.9500 . ?
C7 C8 1.418(3) . ?
C8 C9 1.369(3) . ?
C8 H8 0.9500 . ?
C9 C10 1.415(3) . ?
C9 H9 0.9500 . ?
C11 C12 1.538(3) . ?
C11 C16 1.542(3) . ?
C11 H11 1.0000 . ?
C10 H10 0.9500 . ?
C13 C14 1.527(3) . ?
C13 C12 1.530(3) . ?
C13 H13A 0.9900 . ?
C13 H13B 0.9900 . ?
C12 H12A 0.9900 . ?
C12 H12B 0.9900 . ?
C14 C15 1.523(3) . ?
C14 H14A 0.9900 . ?
C14 H14B 0.9900 . ?
C15 C16 1.533(3) . ?
C15 H15A 0.9900 . ?
C15 H15B 0.9900 . ?
C16 H16A 0.9900 . ?
C16 H16B 0.9900 . ?
C17 C18 1.537(3) . ?
C17 C22 1.538(3) . ?
C17 H17 1.0000 . ?
C18 C19 1.528(3) . ?
C18 H18A 0.9900 . ?
C18 H18B 0.9900 . ?
C19 C20 1.521(3) . ?
C19 H19A 0.9900 . ?
C19 H19B 0.9900 . ?
C20 C21 1.525(3) . ?
C20 H20A 0.9900 . ?
C20 H20B 0.9900 . ?
C21 C22 1.531(3) . ?
C21 H21A 0.9900 . ?
C21 H21B 0.9900 . ?
C22 H22A 0.9900 . ?
C22 H22B 0.9900 . ?
C23 C24 1.389(3) . ?
C23 C28 1.391(3) . ?
C24 C25 1.393(3) . ?
C24 H24 0.9500 . ?
C25 C26 1.383(3) . ?
C25 H25 0.9500 . ?
C26 C27 1.377(3) . ?
C26 H26 0.9500 . ?
C27 C28 1.389(3) . ?
C27 H27 0.9500 . ?
C28 H28 0.9500 . ?
C29 C30 1.363(3) . ?
C29 H29 0.9500 . ?
C30 C31 1.537(3) . ?
C31 C32 1.500(3) . ?
C32 H32A 0.9800 . ?
C32 H32B 0.9800 . ?
C32 H32C 0.9800 . ?
C33 C34 1.470(5) . ?
C33 H33A 0.9900 . ?
C33 H33B 0.9900 . ?
C34 C35 1.467(6) . ?
C34 H34A 0.9900 . ?
C34 H34B 0.9900 . ?
C35 C36 1.457(5) . ?
C35 H35A 0.9900 . ?
C35 H35B 0.9900 . ?
C36 H36A 0.9900 . ?
C36 H36B 0.9900 . ?
C37 C38 1.497(4) . ?
C37 H37A 0.9900 . ?
C37 H37B 0.9900 . ?
C38 C39A 1.521(10) . ?
C38 C39 1.531(11) . ?
C38 H38A 0.9900 . ?
C38 H38B 0.9900 . ?
C39 C40 1.509(14) . ?
C39 H39A 0.9900 . ?
C39 H39B 0.9900 . ?
C40 H40A 0.9900 . ?
C40 H40B 0.9900 . ?
O5 C41 1.475(8) . ?
O5 C44 1.506(8) . ?
C41 C42 1.412(9) . ?
C41 H41A 0.9900 . ?
C41 H41B 0.9900 . ?
C42 C43 1.500(8) . ?
C42 H42A 0.9900 . ?
C42 H42B 0.9900 . ?
C43 C44 1.441(8) . ?
C43 H43A 0.9900 . ?
C43 H43B 0.9900 . ?
C44 H44A 0.9900 . ?
C44 H44B 0.9900 . ?
C39A C40A 1.526(15) . ?
C39A H39C 0.9900 . ?
C39A H39D 0.9900 . ?
C40A H40C 0.9900 . ?
C40A H40D 0.9900 . ?
O5A C44A 1.416(15) . ?
O5A C41A 1.525(12) . ?
C41A C42A 1.531(11) . ?
C41A H41C 0.9900 . ?
C41A H41D 0.9900 . ?
C42A C43A 1.616(11) . ?
C42A H42C 0.9900 . ?
C42A H42D 0.9900 . ?
C43A C44A 1.353(14) . ?
C43A H43C 0.9900 . ?
C43A H43D 0.9900 . ?
C44A H44C 0.9900 . ?
C44A H44D 0.9900 . ?
